data_2011179
loop_
_publ_author_name
'Glidewell, Christopher'
'Ferguson, George'
'Lough, Alan J.'

_publ_section_title
;
 A structural hierarchy in the hydrogen-bonded adduct
 ethane-1,2-diphosphonic acid--4,4'-bipyridyl--water (1/1/2): an
 <i>N</i>-component <i>N</i>-dimensional structure (<i>N</i> = 3) with
 substructures having <i>N</i> = 1 and 2
;
_journal_issue 7
_journal_name_full 'Acta Crystallographica Section C'
_journal_page_first 855
_journal_page_last 858
_journal_paper_doi 10.1107/S0108270100004650
_journal_volume 56
_journal_year 2000
_chemical_formula_moiety 'C10 H10 N2 2+ , C2 H6 O6 P2 2- , 2H2 O'
_chemical_formula_sum 'C12 H20 N2 O8 P2'
_chemical_formula_weight 382.24
_chemical_name_systematic
;
Ethane-1,2-diphosphonic acid--4,4'-bipyridyl--water (1/1/2)
;
_space_group_IT_number 2
_symmetry_cell_setting triclinic
_symmetry_space_group_name_Hall '-P 1'
_symmetry_space_group_name_H-M 'P -1'
_cell_angle_alpha 89.022(3)
_cell_angle_beta 80.294(3)
_cell_angle_gamma 78.500(3)
_cell_formula_units_Z 1
_cell_length_a 4.8297(2)
_cell_length_b 7.9967(5)
_cell_length_c 11.0644(6)
_cell_measurement_reflns_used 7018
_cell_measurement_temperature 100.0(10)
_cell_measurement_theta_max 30.0
_cell_measurement_theta_min 3.2
_cell_volume 412.69(4)
_computing_cell_refinement 'DENZO-SMN (Otwinowski & Minor, 1997)'
_computing_data_collection 'Kappa-CCD server software (Nonius, 1997)'
_computing_data_reduction DENZO-SMN
_computing_molecular_graphics 'NRCVAX-96, ORTEP (Johnson, 1976) and PLATON (Spek, 1999)'
_computing_publication_material 'NRCVAX-96, SHELXL97  and WordPerfect macro PRPKAPPA (Ferguson, 1999)'
_computing_structure_refinement 'NRCVAX-96 (Gabe et al., 1989)  and SHELXL97 (Sheldrick, 1997)'
_computing_structure_solution 'SHELXS97 (Sheldrick, 1997)'
_diffrn_ambient_temperature 100.0(10)
_diffrn_measured_fraction_theta_full .997
_diffrn_measured_fraction_theta_max .981
_diffrn_measurement_device_type Kappa-CCD
_diffrn_measurement_method '\f scans and \w scans with \k offsets'
_diffrn_radiation_monochromator graphite
_diffrn_radiation_source 'fine-focus sealed X-ray tube'
_diffrn_radiation_type 'Mo K\a'
_diffrn_radiation_wavelength .71073
_diffrn_reflns_av_R_equivalents .025
_diffrn_reflns_av_sigmaI/netI .0713
_diffrn_reflns_limit_h_max 6
_diffrn_reflns_limit_h_min 0
_diffrn_reflns_limit_k_max 11
_diffrn_reflns_limit_k_min -10
_diffrn_reflns_limit_l_max 15
_diffrn_reflns_limit_l_min -15
_diffrn_reflns_number 7018
_diffrn_reflns_theta_full 25.5
_diffrn_reflns_theta_max 30.0
_diffrn_reflns_theta_min 3.2
_diffrn_standards_decay_% negligible
_exptl_absorpt_coefficient_mu .308
_exptl_absorpt_correction_T_max .9758
_exptl_absorpt_correction_T_min .9188
_exptl_absorpt_correction_type multi-scan
_exptl_absorpt_process_details 'DENZO-SMN (Otwinowski & Minor, 1997)'
_exptl_crystal_colour pale_yellow
_exptl_crystal_density_diffrn 1.538
_exptl_crystal_density_method 'not measured'
_exptl_crystal_description needle
_exptl_crystal_F_000 200
_exptl_crystal_size_max .28
_exptl_crystal_size_mid .12
_exptl_crystal_size_min .08
_refine_diff_density_max .357
_refine_diff_density_min -.559
_refine_ls_extinction_method none
_refine_ls_goodness_of_fit_ref 1.100
_refine_ls_hydrogen_treatment constr
_refine_ls_matrix_type full
_refine_ls_number_parameters 121
_refine_ls_number_reflns 2364
_refine_ls_number_restraints 3
_refine_ls_restrained_S_all 1.100
_refine_ls_R_factor_all .0640
_refine_ls_R_factor_gt .0457
_refine_ls_shift/su_max .000
_refine_ls_shift/su_mean .000
_refine_ls_structure_factor_coef Fsqd
_refine_ls_weighting_details 'w = 1/[\s^2^(Fo^2^)+(0.0343P)^2^+0.3686P] where P=(Fo^2^+2Fc^2^)/3'
_refine_ls_weighting_scheme calc
_refine_ls_wR_factor_ref .1249
_reflns_number_gt 1893
_reflns_number_total 2364
_reflns_threshold_expression I>2\s(I)
_cod_data_source_file sk1384.cif
_cod_data_source_block I
_cod_depositor_comments
;
The following automatic conversions were performed:

'_exptl_absorpt_correction_type' value 'Multi-scan' changed to
'multi-scan' according to
/home/saulius/struct/CIF-dictionaries/cif_core.dic dictionary named
'cif_core.dic' version 2.4.1 from 2010-06-29.

Automatic conversion script
Id: cif_fix_values 1715 2011-07-08 13:25:40Z adriana 
;
_cod_original_sg_symbol_H-M P-1
_cod_database_code 2011179
_cod_database_fobs_code 2011179

loop_
_symmetry_equiv_pos_as_xyz
'x, y, z'
'-x, -y, -z'

loop_
_atom_site_label
_atom_site_fract_x
_atom_site_fract_y
_atom_site_fract_z
_atom_site_U_iso_or_equiv
_atom_site_adp_type
_atom_site_calc_flag
_atom_site_refinement_flags
_atom_site_occupancy
_atom_site_disorder_assembly
_atom_site_disorder_group
_atom_site_type_symbol
N11 .5453(4) .2342(2) .12677(16) .0163(4) Uani d . 1 . . N
C12 .3553(4) .3518(3) .1977(2) .0187(4) Uani d . 1 . . C
C13 .1374(4) .4583(3) .15081(19) .0173(4) Uani d . 1 . . C
C14 .1131(4) .4423(3) .02790(18) .0139(4) Uani d . 1 . . C
C15 .3118(4) .3149(3) -.0426(2) .0189(4) Uani d . 1 . . C
C16 .5265(4) .2139(3) .00914(19) .0190(4) Uani d . 1 . . C
P1 .96759(10) -.06718(7) .31005(5) .01250(16) Uani d . 1 . . P
O1 1.2443(3) -.21237(18) .29072(14) .0158(3) Uani d . 1 . . O
O2 .9716(3) .04811(19) .19920(13) .0172(3) Uani d . 1 . . O
O3 .7152(3) -.1549(2) .33540(14) .0183(3) Uani d . 1 . . O
C1 .9893(4) .0541(3) .44229(18) .0161(4) Uani d . 1 . . C
O4 .7177(3) -.4145(2) .50614(16) .0245(4) Uani d D 1 . . O
H11 .6847 .1692 .1579 .020 Uiso calc R 1 . . H
H12 .3700 .3626 .2816 .022 Uiso calc R 1 . . H
H13 .0046 .5421 .2022 .021 Uiso calc R 1 . . H
H15 .2990 .2977 -.1261 .023 Uiso calc R 1 . . H
H16 .6629 .1288 -.0397 .023 Uiso calc R 1 . . H
H1 1.3871 -.1711 .2988 .024 Uiso calc R 1 . . H
H1A 1.1593 .1077 .4239 .019 Uiso calc R 1 . . H
H1B .8174 .1467 .4590 .019 Uiso calc R 1 . . H
H41 .732(7) -.339(4) .450(3) .044(7) Uiso d D 1 . . H
H42 .573(10) -.461(8) .502(7) .044(7) Uiso d PD .50 . . H
H43 .891(7) -.473(8) .499(6) .044(7) Uiso d PD .50 . . H

loop_
_atom_site_aniso_label
_atom_site_aniso_U_11
_atom_site_aniso_U_22
_atom_site_aniso_U_33
_atom_site_aniso_U_12
_atom_site_aniso_U_13
_atom_site_aniso_U_23
N11 .0162(8) .0165(9) .0170(8) -.0040(6) -.0044(6) .0039(7)
C12 .0216(10) .0188(11) .0174(10) -.0049(8) -.0072(8) .0000(8)
C13 .0191(9) .0165(10) .0162(10) -.0021(8) -.0039(8) -.0037(8)
C14 .0133(8) .0156(10) .0136(9) -.0052(7) -.0022(7) -.0003(8)
C15 .0177(9) .0230(11) .0153(10) -.0012(8) -.0037(8) -.0031(8)
C16 .0152(9) .0218(11) .0177(10) .0005(8) -.0011(8) -.0022(9)
P1 .0101(2) .0149(3) .0125(3) -.00176(18) -.00282(17) -.00054(19)
O1 .0110(6) .0169(8) .0193(7) -.0007(5) -.0041(5) -.0045(6)
O2 .0169(7) .0201(8) .0140(7) -.0013(6) -.0033(5) .0003(6)
O3 .0118(6) .0241(8) .0211(8) -.0068(6) -.0053(6) .0013(6)
C1 .0170(9) .0148(10) .0155(10) -.0001(7) -.0034(7) -.0033(8)
O4 .0243(8) .0267(9) .0260(9) -.0106(7) -.0086(7) .0064(7)

loop_
_atom_type_symbol
_atom_type_description
_atom_type_scat_dispersion_real
_atom_type_scat_dispersion_imag
_atom_type_scat_source
C C .0033 .0016 'International Tables Vol C Tables 4.2.6.8 and 6.1.1.4'
H H .0000 .0000 'International Tables Vol C Tables 4.2.6.8 and 6.1.1.4'
N N .0061 .0033 'International Tables Vol C Tables 4.2.6.8 and 6.1.1.4'
O O .0106 .0060 'International Tables Vol C Tables 4.2.6.8 and 6.1.1.4'
P P .1023 .0942 'International Tables Vol C Tables 4.2.6.8 and 6.1.1.4'

loop_
_geom_angle_atom_site_label_1
_geom_angle_atom_site_label_2
_geom_angle_atom_site_label_3
_geom_angle_site_symmetry_1
_geom_angle_site_symmetry_3
_geom_angle
_geom_angle_publ_flag
C12 N11 C16 . . 120.8(2) y
C12 N11 H11 . . 119.6 no
C16 N11 H11 . . 119.6 no
N11 C12 C13 . . 121.0(2) no
N11 C12 H12 . . 119.5 no
C13 C12 H12 . . 119.5 no
C12 C13 C14 . . 119.85(19) no
C12 C13 H13 . . 120.1 no
C14 C13 H13 . . 120.1 no
C13 C14 C15 . . 117.46(19) no
C13 C14 C14 . 2_565 121.8(2) no
C15 C14 C14 . 2_565 120.7(2) no
C16 C15 C14 . . 119.9(2) no
C16 C15 H15 . . 120.0 no
C14 C15 H15 . . 120.0 no
N11 C16 C15 . . 120.94(19) no
N11 C16 H16 . . 119.5 no
C15 C16 H16 . . 119.5 no
O1 P1 O2 . . 109.46(8) y
O2 P1 O3 . . 114.98(9) y
O3 P1 O1 . . 106.53(8) y
C1 C1 P1 2_756 . 113.2(2) y
O1 P1 C1 . . 105.83(9) y
O2 P1 C1 . . 108.97(9) y
O3 P1 C1 . . 110.65(9) y
P1 O1 H1 . . 109.5 no
C1 C1 H1A 2_756 . 108.9 no
P1 C1 H1A . . 108.9 no
C1 C1 H1B 2_756 . 108.9 no
P1 C1 H1B . . 108.9 no
H1A C1 H1B . . 107.7 no
H41 O4 H42 . . 110(5) no
H41 O4 H43 . . 103(5) no
H42 O4 H43 . . 123(7) no

loop_
_geom_bond_atom_site_label_1
_geom_bond_atom_site_label_2
_geom_bond_site_symmetry_2
_geom_bond_distance
_geom_bond_publ_flag
N11 C12 . 1.334(3) y
N11 H11 . .8800 no
C12 C13 . 1.383(3) y
C12 H12 . .9500 no
C13 C14 . 1.395(3) y
C13 H13 . .9500 no
C14 C15 . 1.397(3) y
C15 C16 . 1.381(3) y
C16 N11 . 1.335(3) y
C14 C14 2_565 1.494(4) y
C15 H15 . .9500 no
C16 H16 . .9500 no
P1 O1 . 1.573(2) y
P1 O2 . 1.522(2) y
P1 O3 . 1.509(2) y
P1 C1 . 1.798(2) y
O1 H1 . .8400 no
C1 C1 2_756 1.537(4) y
C1 H1A . .9900 no
C1 H1B . .9900 no
O4 H41 . .86(2) no
O4 H42 . .86(2) no
O4 H43 . .86(2) no

loop_
_geom_hbond_atom_site_label_D
_geom_hbond_atom_site_label_H
_geom_hbond_atom_site_label_A
_geom_hbond_site_symmetry_A
_geom_hbond_distance_DH
_geom_hbond_distance_HA
_geom_hbond_distance_DA
_geom_hbond_angle_DHA
_geom_hbond_publ_flag
N11 H11 O2 . .88 1.65 2.528(2) 173 yes
O1 H1 O3 1_655 .84 1.73 2.536(2) 160 yes
O4 H41 O3 . .86 1.92 2.783(2) 173 yes
O4 H42 O4 2_646 .86 1.89 2.749(3) 174 yes
O4 H43 O4 2_746 .86 1.92 2.778(3) 174 yes
C12 H12 O4 2_656 .95 2.34 3.273(3) 166 yes
C16 H16 O2 2_755 .95 2.50 3.440(3) 168 yes

loop_
_geom_torsion_atom_site_label_1
_geom_torsion_atom_site_label_2
_geom_torsion_atom_site_label_3
_geom_torsion_atom_site_label_4
_geom_torsion_site_symmetry_1
_geom_torsion_site_symmetry_4
_geom_torsion
_geom_torsion_publ_flag
C16 N11 C12 C13 . . -1.3(3) no
N11 C12 C13 C14 . . .5(3) no
C12 C13 C14 C15 . . 1.1(3) no
C12 C13 C14 C14 . 2_565 -178.1(2) no
C13 C14 C15 C16 . . -1.8(3) no
C14 C14 C15 C16 2_565 . 177.4(2) no
C12 N11 C16 C15 . . .5(3) no
C14 C15 C16 N11 . . 1.1(3) no
O1 P1 C1 C1 . 2_756 -57.8(2) y
O2 P1 C1 C1 . 2_756 -175.5(2) y
O3 P1 C1 C1 . 2_756 57.2(2) y
